data_7252017
loop_
_publ_author_name
'Dragancea, Diana'
'Talmaci, Natalia'
'Shova, Sergiu'
'Hanganu, Anamaria'
'Grabowsky, Simon'
'Decurtins, Silvio'
'Liu, Shi-Xia'
'Baca, Svetlana G.'

_publ_section_title
;
 Oxidovanadium(v) coordination compounds based on
 1,5-bis(2-hydroxy-3-methoxybenzylidene)carbohydrazide: from discrete to
 polymeric assemblies
;
_journal_issue 30
_journal_name_full 'RSC Advances'
_journal_page_first 27906
_journal_page_last 27914
_journal_paper_doi 10.1039/D6RA02540D
_journal_volume 16
_journal_year 2026
_chemical_formula_moiety 'C17 H19.4 N4 Na O11.2 V2, C17 H19 N4 Na O11 V2, 3.167(H2 O), 13[H2O]'
_chemical_formula_sum 'C34 H70.73 N8 Na2 O38.37 V4'
_chemical_formula_weight 1455.33
_space_group_crystal_system monoclinic
_space_group_IT_number 14
_space_group_name_Hall '-P 2ybc'
_space_group_name_H-M_alt 'P 1 21/c 1'
_atom_sites_solution_hydrogens mixed
_atom_sites_solution_primary dual
_audit_creation_date 2026-04-25
_audit_creation_method
;
Olex2 1.5
(compiled 2026.04.10 svn.r48fbca5a for OlexSys, GUI svn.r7537)
;
_audit_update_record
;
2026-04-25 deposited with the CCDC.	2026-04-30 downloaded from the CCDC.
;
_cell_angle_alpha 90
_cell_angle_beta 103.7215(9)
_cell_angle_gamma 90
_cell_formula_units_Z 4
_cell_length_a 22.3715(2)
_cell_length_b 21.0369(2)
_cell_length_c 13.42295(12)
_cell_measurement_reflns_used 23314
_cell_measurement_temperature 200(1)
_cell_measurement_theta_max 75.3160
_cell_measurement_theta_min 3.9680
_cell_volume 6136.91(10)
_computing_cell_refinement 'CrysAlisPro 1.171.42.100a (Rigaku OD, 2023)'
_computing_data_collection 'CrysAlisPro 1.171.42.100a (Rigaku OD, 2023)'
_computing_data_reduction 'CrysAlisPro 1.171.42.100a (Rigaku OD, 2023)'
_computing_molecular_graphics 'Olex2 1.5 (Dolomanov et al., 2009)'
_computing_publication_material 'Olex2 1.5 (Dolomanov et al., 2009)'
_computing_structure_refinement 'SHELXL 2018/3 (Sheldrick, 2015)'
_computing_structure_solution 'SHELXT 2018/2 (Sheldrick, 2018)'
_diffrn_ambient_environment N~2~
_diffrn_ambient_temperature 200(1)
_diffrn_detector 'Hybrid Pixel Array Detector'
_diffrn_detector_area_resol_mean 10.0000
_diffrn_detector_type HyPix
_diffrn_measured_fraction_theta_full 0.998
_diffrn_measured_fraction_theta_max 0.938
_diffrn_measurement_details
;
List of Runs (angles in degrees, time in seconds):

  # Type    Start    End  Width  t~exp~   \w     \q     \k     \f   Frames
#--------------------------------------------------------------------------
  1  \w    -69.00 -29.00   0.50    1.00    --  -91.75  61.00 -30.00   80
  2  \w    -51.00 -26.00   0.50    1.00    --  -91.75  45.00 -30.00   50
  3  \w    -67.00 -33.00   0.50    1.00    --  -91.75  61.00  30.00   68
  4  \w    -51.00 -21.00   0.50    1.00    --  -91.75  45.00 150.00   60
  5  \w    -51.00 -25.00   0.50    1.00    --  -91.75  45.00 120.00   52
  6  \w    -51.00 -21.00   0.50    1.00    --  -91.75  45.00  30.00   60
  7  \w    -48.00 -22.00   0.50    1.00    --  -91.75  45.00   0.00   52
  8  \w    -43.00  17.00   0.50    0.50    --  -47.88  38.00 -60.00  120
  9  \w    -26.00  25.00   0.50    0.50    --  -47.88  19.00   0.00  102
 10  \w    -26.00   0.00   0.50    0.50    --  -47.88  19.00 -60.00   52
 11  \w    -11.00  26.00   0.50    0.50    --   47.88 -19.00 -60.00   74
 12  \w    -23.00  25.00   0.50    0.50    --   47.88 -19.00-180.00   96
 13  \w    110.00 166.00   0.50    1.00    --  106.56 108.00-179.00  112
 14  \w    109.00 176.00   0.50    1.00    --  106.56  30.00-180.00  134
 15  \w     34.00  64.00   0.50    1.00    --  106.56 -61.00-120.00   60
 16  \w     55.00 102.00   0.50    1.00    --  106.56 -77.00  60.00   94
 17  \w     79.00 104.00   0.50    1.00    --  106.56 -77.00 120.00   50
 18  \w     42.00  73.00   0.50    1.00    --  106.56 -77.00 120.00   62
 19  \w     41.00  67.00   0.50    1.00    --  106.56 -61.00 150.00   52
 20  \w     39.00  70.00   0.50    1.00    --  106.56 -61.00 120.00   62
 21  \w     35.00  62.00   0.50    1.00    --  106.56 -95.00 120.00   54
 22  \w     70.00 103.00   0.50    1.00    --  106.56-108.00  82.00   66
 23  \w     79.00 105.00   0.50    1.00    --  106.56 -95.00 120.00   52
 24  \w     21.00  67.00   0.50    0.50    --   47.88-108.00  82.00   92
 25  \w    -74.00 -39.00   0.50    0.50    --  -47.88 108.00-179.00   70
 26  \w    -82.00 -24.00   0.50    1.00    --  -91.75 108.00-179.00  116
 27  \w    -25.00   0.00   0.50    0.50    --  -47.88 108.00-179.00   50
 28  \w   -119.00 -49.00   0.50    0.50    --  -47.88 -38.00-180.00  140
 29  \w   -159.00 -79.00   0.50    1.00    --  -91.75 -30.00 -90.00  160
 30  \w   -145.00-115.00   0.50    1.00    --  -91.75-108.00  82.00   60
;
_diffrn_measurement_device 'four-circle diffractometer'
_diffrn_measurement_device_type 'XtaLAB Synergy, Dualflex, HyPix'
_diffrn_measurement_method '\w scans'
_diffrn_orient_matrix_type 'CrysAlisPro convention (1999,Acta A55,543-557)'
_diffrn_orient_matrix_UB_11 -0.0519108000
_diffrn_orient_matrix_UB_12 -0.0472297000
_diffrn_orient_matrix_UB_13 0.0045573000
_diffrn_orient_matrix_UB_21 -0.0479328000
_diffrn_orient_matrix_UB_22 0.0533174000
_diffrn_orient_matrix_UB_23 -0.0323504000
_diffrn_orient_matrix_UB_31 -0.0060457000
_diffrn_orient_matrix_UB_32 -0.0170292000
_diffrn_orient_matrix_UB_33 -0.1135289000
_diffrn_radiation_monochromator mirror
_diffrn_radiation_probe x-ray
_diffrn_radiation_type 'Cu K\a'
_diffrn_radiation_wavelength 1.54184
_diffrn_reflns_av_R_equivalents 0.0325
_diffrn_reflns_av_unetI/netI 0.0272
_diffrn_reflns_Laue_measured_fraction_full 0.998
_diffrn_reflns_Laue_measured_fraction_max 0.938
_diffrn_reflns_limit_h_max 27
_diffrn_reflns_limit_h_min -28
_diffrn_reflns_limit_k_max 25
_diffrn_reflns_limit_k_min -25
_diffrn_reflns_limit_l_max 12
_diffrn_reflns_limit_l_min -16
_diffrn_reflns_number 49553
_diffrn_reflns_point_group_measured_fraction_full 0.998
_diffrn_reflns_point_group_measured_fraction_max 0.938
_diffrn_reflns_theta_full 67.684
_diffrn_reflns_theta_max 76.870
_diffrn_reflns_theta_min 2.923
_diffrn_source 'micro-focus sealed X-ray tube'
_diffrn_source_type 'PhotonJet (Cu) X-ray Source'
_exptl_absorpt_coefficient_mu 6.025
_exptl_absorpt_correction_T_max 1.00000
_exptl_absorpt_correction_T_min 0.64299
_exptl_absorpt_correction_type multi-scan
_exptl_absorpt_process_details
;
CrysAlisPro 1.171.42.100a (Rigaku Oxford Diffraction, 2023)
Empirical absorption correction using spherical harmonics,
implemented in SCALE3 ABSPACK scaling algorithm.
;
_exptl_crystal_colour 'clear dark red'
_exptl_crystal_density_diffrn 1.575
_exptl_crystal_description prism
_exptl_crystal_F_000 3007
_exptl_crystal_size_max 0.1
_exptl_crystal_size_mid 0.05
_exptl_crystal_size_min 0.05
_refine_diff_density_max 1.926
_refine_diff_density_min -0.743
_refine_diff_density_rms 0.098
_refine_ls_extinction_method none
_refine_ls_goodness_of_fit_ref 1.084
_refine_ls_hydrogen_treatment constr
_refine_ls_matrix_type full
_refine_ls_number_parameters 683
_refine_ls_number_reflns 12155
_refine_ls_number_restraints 4
_refine_ls_restrained_S_all 1.086
_refine_ls_R_factor_all 0.0850
_refine_ls_R_factor_gt 0.0760
_refine_ls_shift/su_max 0.001
_refine_ls_shift/su_mean 0.000
_refine_ls_structure_factor_coef Fsqd
_refine_ls_weighting_details 'w=1/[\s^2^(Fo^2^)+(0.1437P)^2^+8.1051P] where P=(Fo^2^+2Fc^2^)/3'
_refine_ls_weighting_scheme calc
_refine_ls_wR_factor_gt 0.2303
_refine_ls_wR_factor_ref 0.2399
_reflns_Friedel_coverage 0.000
_reflns_number_gt 10068
_reflns_number_total 12155
_reflns_threshold_expression 'I > 2\s(I)'
_cod_data_source_file d6ra02540d2.cif
_cod_data_source_block shs_253_didr_autored
_cod_original_cell_volume 6136.92(10)
_cod_database_code 7252017
_shelx_shelxl_version_number 2018/3
_chemical_oxdiff_formula C30H30N6O6V2Na2
_chemical_oxdiff_usercomment DD30_42
_shelx_space_group_comment
;
The symmetry employed for this shelxl refinement is uniquely defined
by the following loop, which should always be used as a source of
symmetry information in preference to the above space-group names.
They are only intended as comments.
;
_shelx_estimated_absorpt_t_max 0.753
_shelx_estimated_absorpt_t_min 0.584
_reflns_odcompleteness_completeness 99.81
_reflns_odcompleteness_iscentric 1
_reflns_odcompleteness_theta 66.97
_olex2_refinement_description
;
1. Fixed Uiso
 At 1.2 times of:
  All C(H) groups, All N(H) groups
 At 1.5 times of:
  All C(H,H,H) groups, All O(H,H) groups
2. Restrained distances
 Na1A-O2WX \\sim Na1A-O2WA
 with sigma of 0.01
 Na1B-O1WY \\sim Na1B-O1WB
 with sigma of 0.01
 Na1B-H1WG \\sim Na1B-H1WH
 with sigma of 0.02
 Na1A-O1WX \\sim Na1A-O1WA
 with sigma of 0.01
3. Uiso/Uaniso restraints and constraints
Uanis(O2WX) = Uanis(O2WA) = Uanis(O4W)
Uanis(O1WX) = Uanis(O1WA)
Uanis(O1WY) = Uanis(O1WB)
Uiso(O3W) = Uiso(O3WX)
4. Others
 Sof(O1WX)=Sof(H1WC)=Sof(H1WD)=1-FVAR(1)
 Sof(O1WA)=Sof(H1WA)=Sof(H1WB)=FVAR(1)
 Sof(O1WY)=Sof(H1WG)=Sof(H1WH)=1-FVAR(2)
 Sof(O1WB)=Sof(H1WE)=Sof(H1WF)=FVAR(2)
 Fixed Sof: O3W(0.333333) H3WC(0.333333) H3WD(0.333333) O2WA(0.5) H2WA(0.5)
 H2WB(0.5) O3WA(0.2) H3WA(0.2) H3WB(0.2) O2WX(0.5) H2WC(0.5) H2WD(0.5)
 O3WX(0.333333) H3WE(0.333333) H3WF(0.333333) O4W(0.5) H4WA(0.5) H4WB(0.5)
5.a Riding coordinates:
 O1W(H1WI,H1WJ), O2W(H2WG,H2WH), O3W(H3WC,H3WD), O1WA(H1WA,H1WB), O2WA(H2WA,
 H2WB), O3WA(H3WA,H3WB), O1WB(H1WE,H1WF), O2WB(H2WE,H2WF), O1WX(H1WC,H1WD),
 O2WX(H2WC,H2WD), O3WX(H3WE,H3WF), O1WY(H1WG,H1WH), O4W(H4WA,H4WB)
5.b Aromatic/amide H refined with riding coordinates:
 N2A(H2A), C3A(H3A), C4A(H4A), C5A(H5A), C8A(H8A), C10A(H10A), C12A(H12A),
 C13A(H13A), C14A(H14A), N2B(H2B), C3B(H3B), C4B(H4B), C5B(H5B), C8B(H8B),
 C10B(H10B), C12B(H12B), C13B(H13B), C14B(H14B)
5.c Idealised Me refined as rotating group:
 C1A(H1AA,H1AB,H1AC), C17A(H17A,H17B,H17C), C1B(H1BA,H1BB,H1BC), C17B(H17D,
 H17E,H17F)
;
_smtbx_masks_void_probe_radius 1.2
_smtbx_masks_void_truncation_radius 1.2
_olex2_submission_special_instructions 'No special instructions were received'
_oxdiff_exptl_absorpt_empirical_details
;
Empirical correction (ABSPACK) includes:
- Absorption correction using spherical harmonics
- Frame scaling
;
_oxdiff_exptl_absorpt_empirical_full_max 1.781
_oxdiff_exptl_absorpt_empirical_full_min 0.644

loop_
_space_group_symop_operation_xyz
'x, y, z'
'-x, y+1/2, -z+1/2'
'-x, -y, -z'
'x, -y-1/2, z-1/2'

loop_
_atom_site_label
_atom_site_type_symbol
_atom_site_fract_x
_atom_site_fract_y
_atom_site_fract_z
_atom_site_U_iso_or_equiv
_atom_site_adp_type
_atom_site_occupancy
_atom_site_site_symmetry_order
_atom_site_calc_flag
_atom_site_refinement_flags_posn
_atom_site_refinement_flags_adp
_atom_site_refinement_flags_occupancy
_atom_site_disorder_assembly
_atom_site_disorder_group
V1A V 0.09175(3) 0.41200(3) 0.94479(4) 0.03410(18) Uani 1 1 d . . . . .
V2A V -0.05466(4) 0.40282(5) 1.17798(6) 0.0589(3) Uani 1 1 d . . . . .
Na1A Na 0.16418(12) 0.49919(10) 0.78800(19) 0.0722(6) Uani 1 1 d D . . . .
O1A O 0.20291(13) 0.40603(13) 0.7148(2) 0.0422(6) Uani 1 1 d . . . . .
O2A O 0.11957(12) 0.40242(13) 0.82103(19) 0.0371(6) Uani 1 1 d . . . . .
O3A O 0.09985(15) 0.48979(14) 0.9491(2) 0.0467(7) Uani 1 1 d . . . . .
O4A O 0.14659(13) 0.38155(15) 1.0324(2) 0.0454(7) Uani 1 1 d . . . . .
O5A O -0.06539(15) 0.36138(18) 1.0438(2) 0.0563(8) Uani 1 1 d . . . . .
O6A O -0.04053(19) 0.47571(19) 1.2613(2) 0.0615(10) Uani 1 1 d . . . . .
O7A O -0.0416(2) 0.5460(2) 1.4185(2) 0.0764(13) Uani 1 1 d . . . . .
O8A O -0.0165(2) 0.3486(2) 1.2532(3) 0.0795(13) Uani 1 1 d . . . . .
O9A O -0.12833(18) 0.39632(19) 1.1767(3) 0.0703(10) Uani 1 1 d . . . . .
N1A N 0.02582(14) 0.34102(16) 0.8714(2) 0.0381(7) Uani 1 1 d . . . . .
N2A N -0.02360(17) 0.32887(19) 0.9154(3) 0.0475(8) Uani 1 1 d . . . . .
H2A H -0.052152 0.300044 0.893123 0.057 Uiso 1 1 calc R U . . .
N3A N 0.02259(16) 0.40937(17) 1.0222(2) 0.0411(8) Uani 1 1 d . . . . .
N4A N 0.01707(17) 0.44075(19) 1.1105(2) 0.0464(9) Uani 1 1 d . . . . .
C1A C 0.2539(2) 0.4041(3) 0.6683(5) 0.0646(14) Uani 1 1 d . . . . .
H1AA H 0.239209 0.408644 0.593866 0.097 Uiso 1 1 calc R U . . .
H1AB H 0.275341 0.363323 0.683959 0.097 Uiso 1 1 calc R U . . .
H1AC H 0.282299 0.438862 0.695186 0.097 Uiso 1 1 calc R U . . .
C2A C 0.16183(17) 0.35689(18) 0.6929(3) 0.0347(7) Uani 1 1 d . . . . .
C3A C 0.16117(18) 0.31088(19) 0.6195(3) 0.0396(8) Uani 1 1 d . . . . .
H3A H 0.191622 0.311303 0.580787 0.048 Uiso 1 1 calc R U . . .
C4A C 0.1162(2) 0.2639(2) 0.6019(3) 0.0427(9) Uani 1 1 d . . . . .
H4A H 0.115783 0.232656 0.550591 0.051 Uiso 1 1 calc R U . . .
C5A C 0.07253(19) 0.26244(19) 0.6581(3) 0.0396(8) Uani 1 1 d . . . . .
H5A H 0.041988 0.230129 0.645928 0.048 Uiso 1 1 calc R U . . .
C6A C 0.07281(17) 0.30884(19) 0.7341(3) 0.0357(8) Uani 1 1 d . . . . .
C7A C 0.11756(16) 0.35665(17) 0.7522(2) 0.0325(7) Uani 1 1 d . . . . .
C8A C 0.02711(18) 0.30567(19) 0.7928(3) 0.0378(8) Uani 1 1 d . . . . .
H8A H -0.004821 0.275219 0.772540 0.045 Uiso 1 1 calc R U . . .
C9A C -0.02179(19) 0.3662(2) 0.9943(3) 0.0447(9) Uani 1 1 d . . . . .
C10A C 0.0551(2) 0.4862(2) 1.1458(3) 0.0513(11) Uani 1 1 d . . . . .
H10A H 0.086758 0.495064 1.111411 0.062 Uiso 1 1 calc R U . . .
C11A C 0.0526(3) 0.5242(3) 1.2341(3) 0.0603(14) Uani 1 1 d . . . . .
C12A C 0.0974(3) 0.5704(3) 1.2653(4) 0.0751(17) Uani 1 1 d . . . . .
H12A H 0.128864 0.575399 1.229277 0.090 Uiso 1 1 calc R U . . .
C13A C 0.0967(3) 0.6093(4) 1.3483(4) 0.085(2) Uani 1 1 d . . . . .
H13A H 0.127825 0.640574 1.368895 0.102 Uiso 1 1 calc R U . . .
C14A C 0.0511(3) 0.6027(3) 1.4014(4) 0.081(2) Uani 1 1 d . . . . .
H14A H 0.050833 0.629595 1.458157 0.097 Uiso 1 1 calc R U . . .
C15A C 0.0064(3) 0.5578(3) 1.3723(3) 0.077(2) Uani 1 1 d . . . . .
C16A C 0.0059(3) 0.5170(3) 1.2870(3) 0.0633(16) Uani 1 1 d . . . . .
C17A C -0.0424(4) 0.5854(3) 1.5070(4) 0.097(3) Uani 1 1 d . . . . .
H17A H -0.047291 0.630051 1.485938 0.145 Uiso 1 1 calc R U . . .
H17B H -0.003569 0.580090 1.558649 0.145 Uiso 1 1 calc R U . . .
H17C H -0.076737 0.572585 1.536183 0.145 Uiso 1 1 calc R U . . .
V1B V 0.40214(3) 0.41356(4) 1.55057(6) 0.0519(2) Uani 1 1 d . . . . .
V2B V 0.62658(4) 0.45268(4) 1.69447(7) 0.0574(2) Uani 1 1 d . . . . .
Na1B Na 0.27001(9) 0.45417(12) 1.36109(18) 0.0739(6) Uani 1 1 d D . . . .
O1B O 0.21185(14) 0.36166(18) 1.3937(2) 0.0564(8) Uani 1 1 d . . . . .
O2B O 0.33046(14) 0.37626(16) 1.4641(2) 0.0506(7) Uani 1 1 d . . . . .
O3B O 0.38702(15) 0.48540(17) 1.5029(3) 0.0676(10) Uani 1 1 d . . . . .
O4B O 0.39052(17) 0.4129(3) 1.6654(3) 0.0958(18) Uani 1 1 d . . . . .
O5B O 0.59141(14) 0.38134(18) 1.6080(3) 0.0619(9) Uani 1 1 d . . . . .
O6B O 0.63648(14) 0.54081(17) 1.7161(3) 0.0561(8) Uani 1 1 d . . . . .
O7B O 0.69024(15) 0.64563(17) 1.7873(3) 0.0617(9) Uani 1 1 d . . . . .
O8B O 0.6241(2) 0.4260(2) 1.8081(3) 0.0962(16) Uani 1 1 d . . . . .
O9B O 0.69520(16) 0.44022(19) 1.6750(4) 0.0755(11) Uani 1 1 d . . . . .
N1B N 0.44365(16) 0.3242(2) 1.5216(3) 0.0491(9) Uani 1 1 d . . . . .
N2B N 0.50729(17) 0.3209(2) 1.5450(3) 0.0555(9) Uani 1 1 d . . . . .
H2B H 0.528555 0.286946 1.536857 0.067 Uiso 1 1 calc R U . . .
N3B N 0.49517(16) 0.42582(19) 1.5882(3) 0.0474(8) Uani 1 1 d . . . . .
N4B N 0.53032(15) 0.47650(19) 1.6353(3) 0.0466(8) Uani 1 1 d . . . . .
C1B C 0.1482(2) 0.3556(3) 1.3407(4) 0.0654(15) Uani 1 1 d . . . . .
H1BA H 0.145120 0.331555 1.277144 0.098 Uiso 1 1 calc R U . . .
H1BB H 0.130367 0.397996 1.324237 0.098 Uiso 1 1 calc R U . . .
H1BC H 0.125743 0.333220 1.384476 0.098 Uiso 1 1 calc R U . . .
C2B C 0.2458(2) 0.3073(3) 1.4120(3) 0.0530(12) Uani 1 1 d . . . . .
C3B C 0.2228(2) 0.2468(3) 1.3964(3) 0.0547(12) Uani 1 1 d . . . . .
H3B H 0.179576 0.240512 1.375309 0.066 Uiso 1 1 calc R U . . .
C4B C 0.2617(3) 0.1948(3) 1.4110(4) 0.0637(15) Uani 1 1 d . . . . .
H4B H 0.244978 0.153141 1.399764 0.076 Uiso 1 1 calc R U . . .
C5B C 0.3247(2) 0.2029(3) 1.4419(3) 0.0569(12) Uani 1 1 d . . . . .
H5B H 0.351203 0.166973 1.450209 0.068 Uiso 1 1 calc R U . . .
C6B C 0.3495(2) 0.2643(2) 1.4609(3) 0.0502(11) Uani 1 1 d . . . . .
C7B C 0.3102(2) 0.3163(2) 1.4490(3) 0.0482(11) Uani 1 1 d . . . . .
C8B C 0.4155(2) 0.2717(2) 1.4907(3) 0.0521(11) Uani 1 1 d . . . . .
H8B H 0.439934 0.235201 1.487317 0.063 Uiso 1 1 calc R U . . .
C9B C 0.5313(2) 0.3752(3) 1.5807(4) 0.0524(11) Uani 1 1 d . . . . .
C10B C 0.5029(2) 0.5297(2) 1.6476(3) 0.0511(11) Uani 1 1 d . . . . .
H10B H 0.459302 0.531266 1.626002 0.061 Uiso 1 1 calc R U . . .
C11B C 0.5348(2) 0.5866(2) 1.6923(4) 0.0519(11) Uani 1 1 d . . . . .
C12B C 0.5005(2) 0.6401(3) 1.7022(4) 0.0646(14) Uani 1 1 d . . . . .
H12B H 0.456849 0.637777 1.682723 0.078 Uiso 1 1 calc R U . . .
C13B C 0.5281(3) 0.6965(3) 1.7394(5) 0.0688(15) Uani 1 1 d . . . . .
H13B H 0.503744 0.732722 1.744919 0.083 Uiso 1 1 calc R U . . .
C14B C 0.5925(2) 0.7000(3) 1.7691(4) 0.0582(12) Uani 1 1 d . . . . .
H14B H 0.611908 0.738714 1.794969 0.070 Uiso 1 1 calc R U . . .
C15B C 0.6270(2) 0.6480(2) 1.7610(3) 0.0520(11) Uani 1 1 d . . . . .
C16B C 0.5992(2) 0.5898(2) 1.7230(3) 0.0492(10) Uani 1 1 d . . . . .
C17B C 0.7222(2) 0.7044(3) 1.8195(3) 0.0568(12) Uani 1 1 d . . . . .
H17D H 0.710576 0.720292 1.880862 0.085 Uiso 1 1 calc R U . . .
H17E H 0.711012 0.735836 1.764329 0.085 Uiso 1 1 calc R U . . .
H17F H 0.766680 0.696934 1.835053 0.085 Uiso 1 1 calc R U . . .
O1W O 0.2355(2) 0.6304(2) 0.9256(4) 0.0898(13) Uani 1 1 d . . . . .
H1WI H 0.223143 0.666635 0.896696 0.135 Uiso 1 1 d R U . . .
H1WJ H 0.206423 0.608895 0.938657 0.135 Uiso 1 1 d R U . . .
O2W O 0.2014(3) 0.5684(3) 1.0608(4) 0.128(2) Uani 1 1 d . . . . .
H2WG H 0.233569 0.583918 1.103445 0.192 Uiso 1 1 d R U . . .
H2WH H 0.167699 0.580378 1.076546 0.192 Uiso 1 1 d R U . . .
O3W O -0.1084(6) 0.2416(6) 0.8279(10) 0.077(2) Uiso 0.3333 1 d . . P A 1
H3WC H -0.097196 0.236794 0.770567 0.115 Uiso 0.3333 1 d R U P A 1
H3WD H -0.139846 0.267140 0.812655 0.115 Uiso 0.3333 1 d R U P A 1
O1WA O 0.2646(3) 0.5289(4) 0.8590(6) 0.104(2) Uani 0.739(8) 1 d D . P B 1
H1WA H 0.265193 0.565795 0.888585 0.156 Uiso 0.739(8) 1 d R U P B 1
H1WB H 0.283712 0.535194 0.810445 0.156 Uiso 0.739(8) 1 d R U P B 1
O2WA O 0.1388(5) 0.5308(6) 0.6147(6) 0.0801(17) Uani 0.5 1 d D . P B 1
H2WA H 0.155836 0.566998 0.627118 0.120 Uiso 0.5 1 d R U P B 1
H2WB H 0.104346 0.535967 0.569159 0.120 Uiso 0.5 1 d R U P B 1
O3WA O 0.2484(10) 0.4681(9) 0.9736(15) 0.074(6) Uani 0.2 1 d . . P B 2
H3WA H 0.242733 0.495703 1.018718 0.111 Uiso 0.2 1 d R U P B 2
H3WB H 0.238783 0.431752 0.996611 0.111 Uiso 0.2 1 d R U P B 2
O1WB O 0.2273(4) 0.4531(4) 1.1814(5) 0.079(2) Uani 0.654(12) 1 d D . P C 1
H1WE H 0.201790 0.421407 1.166048 0.118 Uiso 0.654(12) 1 d R U P C 1
H1WF H 0.204610 0.486689 1.162937 0.118 Uiso 0.654(12) 1 d R U P C 1
O2WB O 0.2116(3) 0.5138(3) 1.4586(4) 0.115(2) Uani 1 1 d . . . D 2
H2WE H 0.198197 0.495413 1.508283 0.172 Uiso 1 1 d R U . D 2
H2WF H 0.178007 0.526492 1.415992 0.172 Uiso 1 1 d R U . D 2
O1WX O 0.2493(6) 0.5646(8) 0.7862(16) 0.104(2) Uani 0.261(8) 1 d D . P B 2
H1WC H 0.260933 0.578797 0.732807 0.156 Uiso 0.261(8) 1 d R U P B 2
H1WD H 0.276685 0.579337 0.838318 0.156 Uiso 0.261(8) 1 d R U P B 2
O2WX O 0.1582(5) 0.5451(6) 0.6238(6) 0.0801(17) Uani 0.5 1 d D . P B 2
H2WC H 0.140126 0.581349 0.618433 0.120 Uiso 0.5 1 d R U P B 2
H2WD H 0.135725 0.518849 0.582613 0.120 Uiso 0.5 1 d R U P B 2
O3WX O -0.0736(6) 0.2030(6) 0.8900(10) 0.077(2) Uiso 0.3333 1 d . . P E 2
H3WE H -0.112542 0.205279 0.860322 0.115 Uiso 0.3333 1 d R U P E 2
H3WF H -0.057473 0.182249 0.846701 0.115 Uiso 0.3333 1 d R U P E 2
O1WY O 0.1999(7) 0.4661(8) 1.2015(9) 0.079(2) Uani 0.346(12) 1 d D . P C 2
H1WG H 0.196783 0.498440 1.160209 0.118 Uiso 0.346(12) 1 d DR U P C 2
H1WH H 0.176024 0.437309 1.166131 0.118 Uiso 0.346(12) 1 d DR U P C 2
O4W O 0.1651(4) 0.6444(5) 0.6750(6) 0.0801(17) Uani 0.5 1 d . . P F 1
H4WA H 0.175242 0.682069 0.700115 0.120 Uiso 0.5 1 d R U P F 1
H4WB H 0.156662 0.649789 0.608867 0.120 Uiso 0.5 1 d R U P F 1

loop_
_atom_site_aniso_label
_atom_site_aniso_U_11
_atom_site_aniso_U_22
_atom_site_aniso_U_33
_atom_site_aniso_U_23
_atom_site_aniso_U_13
_atom_site_aniso_U_12
V1A 0.0376(3) 0.0424(4) 0.0237(3) 0.0031(2) 0.0098(2) 0.0097(3)
V2A 0.0675(5) 0.0800(6) 0.0394(4) 0.0158(4) 0.0331(4) 0.0342(4)
Na1A 0.0955(16) 0.0497(11) 0.0916(16) -0.0048(10) 0.0625(14) 0.0016(10)
O1A 0.0410(14) 0.0495(16) 0.0440(15) 0.0003(12) 0.0254(12) 0.0023(12)
O2A 0.0401(14) 0.0441(14) 0.0308(13) -0.0024(10) 0.0161(11) 0.0032(11)
O3A 0.0647(19) 0.0482(16) 0.0321(14) 0.0027(11) 0.0210(13) 0.0114(13)
O4A 0.0417(15) 0.0576(17) 0.0360(14) 0.0084(12) 0.0073(11) 0.0072(13)
O5A 0.0511(17) 0.081(2) 0.0467(17) 0.0028(15) 0.0305(14) 0.0073(16)
O6A 0.080(2) 0.081(2) 0.0314(15) 0.0181(15) 0.0277(16) 0.044(2)
O7A 0.109(3) 0.095(3) 0.0323(16) 0.0167(16) 0.0310(18) 0.063(2)
O8A 0.110(3) 0.084(3) 0.056(2) 0.0217(18) 0.042(2) 0.053(2)
O9A 0.074(2) 0.084(3) 0.070(2) 0.0130(19) 0.051(2) 0.0210(19)
N1A 0.0364(16) 0.0508(19) 0.0302(15) 0.0075(13) 0.0144(12) 0.0073(14)
N2A 0.0453(19) 0.064(2) 0.0398(18) 0.0007(16) 0.0238(15) -0.0024(16)
N3A 0.0445(18) 0.057(2) 0.0258(15) 0.0059(13) 0.0159(13) 0.0165(15)
N4A 0.053(2) 0.066(2) 0.0247(15) 0.0098(15) 0.0171(14) 0.0312(18)
C1A 0.059(3) 0.066(3) 0.089(4) -0.011(3) 0.055(3) -0.007(2)
C2A 0.0366(18) 0.0407(19) 0.0295(17) 0.0056(14) 0.0132(14) 0.0082(15)
C3A 0.045(2) 0.045(2) 0.0323(18) 0.0031(15) 0.0161(15) 0.0137(16)
C4A 0.056(2) 0.043(2) 0.0301(18) 0.0002(15) 0.0136(16) 0.0091(18)
C5A 0.048(2) 0.042(2) 0.0301(18) 0.0004(15) 0.0112(15) 0.0038(16)
C6A 0.0381(18) 0.044(2) 0.0258(16) 0.0029(14) 0.0087(14) 0.0084(15)
C7A 0.0358(17) 0.0412(19) 0.0218(15) 0.0043(13) 0.0092(13) 0.0100(14)
C8A 0.0369(18) 0.048(2) 0.0303(18) 0.0014(15) 0.0111(14) 0.0022(16)
C9A 0.043(2) 0.064(3) 0.0327(19) 0.0092(18) 0.0184(16) 0.0151(19)
C10A 0.054(3) 0.069(3) 0.0307(19) 0.0001(19) 0.0092(18) 0.025(2)
C11A 0.071(3) 0.083(3) 0.0248(19) -0.003(2) 0.0056(19) 0.038(3)
C12A 0.073(4) 0.102(4) 0.047(3) -0.024(3) 0.008(2) 0.026(3)
C13A 0.090(4) 0.112(5) 0.046(3) -0.028(3) 0.000(3) 0.038(4)
C14A 0.107(5) 0.096(4) 0.032(2) -0.009(3) 0.001(3) 0.056(4)
C15A 0.106(5) 0.100(4) 0.025(2) 0.013(2) 0.017(3) 0.075(4)
C16A 0.082(4) 0.085(4) 0.0233(19) 0.011(2) 0.013(2) 0.053(3)
C17A 0.149(6) 0.119(5) 0.029(2) 0.016(3) 0.034(3) 0.090(5)
V1B 0.0348(4) 0.0833(6) 0.0400(4) -0.0235(4) 0.0138(3) -0.0200(3)
V2B 0.0437(4) 0.0671(5) 0.0547(5) 0.0011(4) -0.0014(3) -0.0160(4)
Na1B 0.0418(10) 0.1040(17) 0.0731(13) 0.0176(12) 0.0083(9) -0.0144(10)
O1B 0.0400(16) 0.085(2) 0.0453(17) -0.0206(16) 0.0115(13) -0.0208(16)
O2B 0.0435(16) 0.068(2) 0.0405(15) -0.0113(14) 0.0102(12) -0.0232(14)
O3B 0.0424(17) 0.062(2) 0.095(3) -0.0291(19) 0.0103(17) -0.0078(15)
O4B 0.0469(19) 0.200(5) 0.047(2) -0.041(3) 0.0233(16) -0.043(3)
O5B 0.0377(16) 0.067(2) 0.076(2) -0.0091(17) 0.0037(15) -0.0106(14)
O6B 0.0395(15) 0.066(2) 0.0587(19) -0.0060(15) 0.0033(13) -0.0143(14)
O7B 0.0487(18) 0.066(2) 0.063(2) -0.0059(16) 0.0000(15) -0.0241(16)
O8B 0.110(4) 0.099(3) 0.064(3) 0.016(2) -0.012(2) -0.035(3)
O9B 0.0413(17) 0.067(2) 0.106(3) 0.004(2) -0.0064(18) -0.0086(16)
N1B 0.0455(19) 0.069(2) 0.0321(16) -0.0029(16) 0.0075(14) -0.0189(17)
N2B 0.0432(19) 0.062(2) 0.058(2) -0.0046(18) 0.0052(17) -0.0111(17)
N3B 0.0339(16) 0.064(2) 0.0453(19) -0.0157(16) 0.0120(14) -0.0175(16)
N4B 0.0348(16) 0.068(2) 0.0382(17) -0.0100(16) 0.0105(13) -0.0182(16)
C1B 0.039(2) 0.106(4) 0.050(3) -0.027(3) 0.0091(19) -0.020(2)
C2B 0.044(2) 0.091(4) 0.0277(19) -0.019(2) 0.0152(16) -0.030(2)
C3B 0.049(2) 0.079(3) 0.039(2) -0.018(2) 0.0171(18) -0.029(2)
C4B 0.071(3) 0.084(4) 0.040(2) -0.015(2) 0.020(2) -0.044(3)
C5B 0.060(3) 0.075(3) 0.036(2) -0.008(2) 0.0127(19) -0.023(2)
C6B 0.052(2) 0.073(3) 0.0268(18) -0.0060(18) 0.0116(16) -0.025(2)
C7B 0.047(2) 0.076(3) 0.0258(18) -0.0124(18) 0.0155(16) -0.027(2)
C8B 0.052(2) 0.066(3) 0.037(2) -0.0018(19) 0.0091(18) -0.016(2)
C9B 0.039(2) 0.070(3) 0.048(2) -0.002(2) 0.0096(18) -0.014(2)
C10B 0.035(2) 0.073(3) 0.048(2) -0.015(2) 0.0157(18) -0.015(2)
C11B 0.043(2) 0.072(3) 0.045(2) -0.016(2) 0.0178(18) -0.018(2)
C12B 0.045(2) 0.081(4) 0.069(3) -0.022(3) 0.016(2) -0.009(2)
C13B 0.057(3) 0.078(4) 0.075(4) -0.027(3) 0.023(3) -0.012(3)
C14B 0.059(3) 0.069(3) 0.051(3) -0.018(2) 0.020(2) -0.019(2)
C15B 0.048(2) 0.073(3) 0.035(2) -0.0080(19) 0.0089(17) -0.020(2)
C16B 0.043(2) 0.069(3) 0.036(2) -0.0076(18) 0.0114(17) -0.015(2)
C17B 0.054(3) 0.075(3) 0.040(2) -0.012(2) 0.0088(19) -0.030(2)
O1W 0.098(3) 0.088(3) 0.087(3) -0.005(2) 0.029(3) 0.014(3)
O2W 0.153(6) 0.125(5) 0.084(4) 0.011(3) -0.015(4) -0.039(4)
O1WA 0.081(4) 0.111(5) 0.101(5) -0.041(4) -0.016(3) 0.031(3)
O2WA 0.074(4) 0.099(4) 0.065(2) -0.021(3) 0.013(2) 0.003(3)
O3WA 0.101(15) 0.065(11) 0.073(12) -0.015(9) 0.052(11) -0.041(10)
O1WB 0.055(4) 0.088(4) 0.081(4) -0.007(3) -0.008(3) -0.007(4)
O2WB 0.142(5) 0.127(5) 0.089(3) 0.018(3) 0.055(3) 0.050(4)
O1WX 0.081(4) 0.111(5) 0.101(5) -0.041(4) -0.016(3) 0.031(3)
O2WX 0.074(4) 0.099(4) 0.065(2) -0.021(3) 0.013(2) 0.003(3)
O1WY 0.055(4) 0.088(4) 0.081(4) -0.007(3) -0.008(3) -0.007(4)
O4W 0.074(4) 0.099(4) 0.065(2) -0.021(3) 0.013(2) 0.003(3)

loop_
_atom_type_symbol
_atom_type_description
_atom_type_scat_dispersion_real
_atom_type_scat_dispersion_imag
_atom_type_scat_source
C C 0.0181 0.0091 'International Tables Vol C Tables 4.2.6.8 and 6.1.1.4'
H H 0.0000 0.0000 'International Tables Vol C Tables 4.2.6.8 and 6.1.1.4'
N N 0.0311 0.0180 'International Tables Vol C Tables 4.2.6.8 and 6.1.1.4'
Na Na 0.1353 0.1239 'International Tables Vol C Tables 4.2.6.8 and 6.1.1.4'
O O 0.0492 0.0322 'International Tables Vol C Tables 4.2.6.8 and 6.1.1.4'
V V 0.0687 2.1097 'International Tables Vol C Tables 4.2.6.8 and 6.1.1.4'

loop_
_geom_angle_atom_site_label_1
_geom_angle_atom_site_label_2
_geom_angle_atom_site_label_3
_geom_angle
_geom_angle_site_symmetry_1
_geom_angle_site_symmetry_3
_geom_angle_publ_flag
O2A V1A Na1A 40.17(9) . . ?
O2A V1A N1A 81.93(11) . . ?
O2A V1A N3A 150.63(13) . . ?
O3A V1A Na1A 55.41(10) . . ?
O3A V1A O2A 94.54(12) . . ?
O3A V1A N1A 139.40(14) . . ?
O3A V1A N3A 95.67(14) . . ?
O4A V1A Na1A 105.51(12) . . ?
O4A V1A O2A 104.00(13) . . ?
O4A V1A O3A 108.07(16) . . ?
O4A V1A N1A 112.03(14) . . ?
O4A V1A N3A 98.85(14) . . ?
N1A V1A Na1A 117.04(9) . . ?
N3A V1A Na1A 146.65(10) . . ?
N3A V1A N1A 72.46(13) . . ?
O5A V2A Na1A 117.95(11) . 3_567 ?
O5A V2A N4A 73.89(14) . . ?
O6A V2A Na1A 55.70(12) . 3_567 ?
O6A V2A O5A 150.99(15) . . ?
O6A V2A N4A 84.95(16) . . ?
O8A V2A Na1A 130.34(13) . 3_567 ?
O8A V2A O5A 100.95(18) . . ?
O8A V2A O6A 102.34(19) . . ?
O8A V2A O9A 108.9(2) . . ?
O8A V2A N4A 100.72(18) . . ?
O9A V2A Na1A 44.27(15) . 3_567 ?
O9A V2A O5A 92.82(18) . . ?
O9A V2A O6A 95.76(19) . . ?
O9A V2A N4A 149.42(16) . . ?
N4A V2A Na1A 118.17(10) . 3_567 ?
V1A Na1A H2WA 148.9 . . ?
V2A Na1A V1A 77.19(4) 3_567 . ?
V2A Na1A H2WA 82.0 3_567 . ?
O1A Na1A V1A 94.65(9) . . ?
O1A Na1A V2A 154.01(13) . 3_567 ?
O1A Na1A O3A 122.43(12) . . ?
O1A Na1A O6A 119.47(15) . 3_567 ?
O1A Na1A H2WA 94.0 . . ?
O1A Na1A O3WA 86.7(4) . . ?
O2A Na1A V1A 31.69(7) . . ?
O2A Na1A V2A 98.71(9) . 3_567 ?
O2A Na1A O1A 65.71(10) . . ?
O2A Na1A O3A 59.25(10) . . ?
O2A Na1A O6A 76.31(13) . 3_567 ?
O2A Na1A O9A 124.91(13) . 3_567 ?
O2A Na1A O2WA 114.6(3) . . ?
O2A Na1A H2WA 133.8 . . ?
O2A Na1A O3WA 81.8(3) . . ?
O2A Na1A O2WX 126.3(3) . . ?
O3A Na1A V1A 28.12(6) . . ?
O3A Na1A V2A 54.61(7) . 3_567 ?
O3A Na1A H2WA 136.4 . . ?
O6A Na1A V1A 70.01(8) 3_567 . ?
O6A Na1A V2A 34.54(9) 3_567 3_567 ?
O6A Na1A O3A 62.47(9) 3_567 . ?
O6A Na1A H2WA 79.7 3_567 . ?
O6A Na1A O3WA 133.1(4) 3_567 . ?
O9A Na1A V1A 97.88(10) 3_567 . ?
O9A Na1A V2A 28.36(10) 3_567 3_567 ?
O9A Na1A O1A 166.33(15) 3_567 . ?
O9A Na1A O3A 70.59(11) 3_567 . ?
O9A Na1A O6A 60.69(15) 3_567 3_567 ?
O9A Na1A H2WA 72.4 3_567 . ?
O9A Na1A O3WA 102.7(4) 3_567 . ?
O1WA Na1A V1A 116.2(2) . . ?
O1WA Na1A V2A 116.95(18) . 3_567 ?
O1WA Na1A O1A 88.87(19) . . ?
O1WA Na1A O2A 124.8(2) . . ?
O1WA Na1A O3A 108.7(2) . . ?
O1WA Na1A O6A 151.1(2) . 3_567 ?
O1WA Na1A O9A 90.5(2) . 3_567 ?
O1WA Na1A O2WA 108.3(4) . . ?
O1WA Na1A H2WA 93.8 . . ?
O2WA Na1A V1A 135.3(3) . . ?
O2WA Na1A V2A 87.0(4) . 3_567 ?
O2WA Na1A O1A 81.6(4) . . ?
O2WA Na1A O3A 135.7(3) . . ?
O2WA Na1A O6A 73.4(3) . 3_567 ?
O2WA Na1A O9A 85.6(4) . 3_567 ?
O2WA Na1A H2WA 19.4 . . ?
O3WA Na1A V1A 69.6(3) . . ?
O3WA Na1A O3A 70.6(4) . . ?
O1WX Na1A V1A 144.2(5) . . ?
O1WX Na1A O1A 95.7(4) . . ?
O1WX Na1A O2A 152.5(5) . . ?
O1WX Na1A O3A 126.8(5) . . ?
O1WX Na1A O3WA 76.8(6) . . ?
O1WX Na1A O2WX 67.7(6) . . ?
O2WX Na1A V1A 147.6(3) . . ?
O2WX Na1A O1A 84.3(4) . . ?
O2WX Na1A O3A 142.7(4) . . ?
O2WX Na1A O3WA 142.3(4) . . ?
C1A O1A Na1A 126.7(3) . . ?
C2A O1A Na1A 114.1(2) . . ?
C2A O1A C1A 116.8(3) . . ?
V1A O2A Na1A 108.14(13) . . ?
C7A O2A V1A 135.6(2) . . ?
C7A O2A Na1A 116.2(2) . . ?
V1A O3A Na1A 96.47(12) . . ?
C9A O5A V2A 119.2(3) . . ?
V2A O6A Na1A 89.76(18) . 3_567 ?
C16A O6A V2A 134.1(3) . . ?
C16A O6A Na1A 128.0(3) . 3_567 ?
C15A O7A C17A 115.2(6) . . ?
V2A O9A Na1A 107.4(2) . 3_567 ?
N2A N1A V1A 117.2(3) . . ?
C8A N1A V1A 128.4(3) . . ?
C8A N1A N2A 114.3(3) . . ?
N1A N2A H2A 124.6 . . ?
C9A N2A N1A 110.9(4) . . ?
C9A N2A H2A 124.6 . . ?
N4A N3A V1A 130.4(3) . . ?
C9A N3A V1A 118.4(3) . . ?
C9A N3A N4A 110.7(3) . . ?
N3A N4A V2A 113.9(3) . . ?
C10A N4A V2A 127.3(3) . . ?
C10A N4A N3A 118.7(4) . . ?
O1A C1A H1AA 109.5 . . ?
O1A C1A H1AB 109.5 . . ?
O1A C1A H1AC 109.5 . . ?
H1AA C1A H1AB 109.5 . . ?
H1AA C1A H1AC 109.5 . . ?
H1AB C1A H1AC 109.5 . . ?
O1A C2A C3A 125.2(3) . . ?
O1A C2A C7A 114.1(3) . . ?
C3A C2A C7A 120.7(4) . . ?
C2A C3A H3A 119.8 . . ?
C2A C3A C4A 120.4(4) . . ?
C4A C3A H3A 119.8 . . ?
C3A C4A H4A 119.9 . . ?
C5A C4A C3A 120.3(4) . . ?
C5A C4A H4A 119.9 . . ?
C4A C5A H5A 119.9 . . ?
C4A C5A C6A 120.1(4) . . ?
C6A C5A H5A 119.9 . . ?
C5A C6A C8A 119.0(4) . . ?
C7A C6A C5A 120.2(3) . . ?
C7A C6A C8A 120.9(3) . . ?
O2A C7A C2A 118.5(3) . . ?
O2A C7A C6A 123.1(3) . . ?
C6A C7A C2A 118.3(3) . . ?
N1A C8A C6A 125.3(4) . . ?
N1A C8A H8A 117.4 . . ?
C6A C8A H8A 117.4 . . ?
O5A C9A N2A 118.7(4) . . ?
O5A C9A N3A 120.3(4) . . ?
N2A C9A N3A 120.9(3) . . ?
N4A C10A H10A 118.0 . . ?
N4A C10A C11A 124.0(5) . . ?
C11A C10A H10A 118.0 . . ?
C12A C11A C10A 118.0(5) . . ?
C12A C11A C16A 119.6(5) . . ?
C16A C11A C10A 122.4(6) . . ?
C11A C12A H12A 119.6 . . ?
C13A C12A C11A 120.8(6) . . ?
C13A C12A H12A 119.6 . . ?
C12A C13A H13A 119.8 . . ?
C14A C13A C12A 120.3(7) . . ?
C14A C13A H13A 119.8 . . ?
C13A C14A H14A 119.9 . . ?
C15A C14A C13A 120.1(5) . . ?
C15A C14A H14A 119.9 . . ?
O7A C15A C16A 113.0(7) . . ?
C14A C15A O7A 126.2(5) . . ?
C14A C15A C16A 120.9(6) . . ?
O6A C16A C11A 124.4(4) . . ?
O6A C16A C15A 117.2(5) . . ?
C11A C16A C15A 118.3(7) . . ?
O7A C17A H17A 109.5 . . ?
O7A C17A H17B 109.5 . . ?
O7A C17A H17C 109.5 . . ?
H17A C17A H17B 109.5 . . ?
H17A C17A H17C 109.5 . . ?
H17B C17A H17C 109.5 . . ?
O2B V1B Na1B 38.76(12) . . ?
O2B V1B N1B 82.46(14) . . ?
O2B V1B N3B 149.64(14) . . ?
O3B V1B Na1B 55.62(13) . . ?
O3B V1B O2B 94.32(16) . . ?
O3B V1B N1B 141.50(17) . . ?
O3B V1B N3B 94.81(17) . . ?
O4B V1B Na1B 113.10(17) . . ?
O4B V1B O2B 105.86(16) . . ?
O4B V1B O3B 108.2(3) . . ?
O4B V1B N1B 109.5(2) . . ?
O4B V1B N3B 98.61(17) . . ?
N1B V1B Na1B 113.74(10) . . ?
N3B V1B Na1B 141.46(12) . . ?
N3B V1B N1B 72.48(14) . . ?
O5B V2B Na1B 122.51(13) . 3_668 ?
O5B V2B N4B 74.57(14) . . ?
O6B V2B Na1B 51.47(12) . 3_668 ?
O6B V2B O5B 150.26(16) . . ?
O6B V2B N4B 84.21(15) . . ?
O8B V2B Na1B 127.09(17) . 3_668 ?
O8B V2B O5B 101.1(2) . . ?
O8B V2B O6B 102.8(2) . . ?
O8B V2B N4B 99.8(2) . . ?
O9B V2B Na1B 46.77(15) . 3_668 ?
O9B V2B O5B 92.48(18) . . ?
O9B V2B O6B 95.84(17) . . ?
O9B V2B O8B 109.5(3) . . ?
O9B V2B N4B 149.86(19) . . ?
N4B V2B Na1B 118.37(11) . 3_668 ?
V2B Na1B V1B 77.91(5) 3_668 . ?
O1B Na1B V1B 93.96(11) . . ?
O1B Na1B V2B 164.10(14) . 3_668 ?
O1B Na1B O3B 119.75(14) . . ?
O1B Na1B O6B 129.13(16) . 3_668 ?
O1B Na1B O9B 166.27(17) . 3_668 ?
O2B Na1B V1B 30.55(7) . . ?
O2B Na1B V2B 102.33(9) . 3_668 ?
O2B Na1B O1B 66.13(13) . . ?
O2B Na1B O3B 58.19(11) . . ?
O2B Na1B O6B 81.65(13) . 3_668 ?
O2B Na1B O9B 125.78(14) . 3_668 ?
O2B Na1B O1WB 128.8(3) . . ?
O2B Na1B O2WB 110.69(18) . . ?
O3B Na1B V1B 27.68(8) . . ?
O3B Na1B V2B 55.78(10) . 3_668 ?
O6B Na1B V1B 70.95(9) 3_668 . ?
O6B Na1B V2B 35.30(8) 3_668 3_668 ?
O6B Na1B O3B 63.92(12) 3_668 . ?
O9B Na1B V1B 96.42(11) 3_668 . ?
O9B Na1B V2B 29.28(10) 3_668 3_668 ?
O9B Na1B O3B 69.28(13) 3_668 . ?
O9B Na1B O6B 63.26(14) 3_668 3_668 ?
O1WB Na1B V1B 143.1(3) . . ?
O1WB Na1B V2B 84.8(2) . 3_668 ?
O1WB Na1B O1B 94.1(2) . . ?
O1WB Na1B O3B 138.3(2) . . ?
O1WB Na1B O6B 76.1(3) . 3_668 ?
O1WB Na1B O9B 82.9(2) . 3_668 ?
O2WB Na1B V1B 101.80(17) . . ?
O2WB Na1B O1B 86.35(19) . . ?
O2WB Na1B O3B 92.7(2) . . ?
O2WB Na1B O9B 82.8(2) . 3_668 ?
O1WY Na1B V1B 161.8(5) . . ?
O1WY Na1B O1B 88.8(4) . . ?
O1WY Na1B O2B 140.9(4) . . ?
O1WY Na1B O3B 150.6(4) . . ?
O1WY Na1B O9B 84.1(4) . 3_668 ?
O1WY Na1B O2WB 96.3(5) . . ?
C1B O1B Na1B 119.3(3) . . ?
C2B O1B Na1B 113.8(2) . . ?
C2B O1B C1B 117.3(4) . . ?
V1B O2B Na1B 110.69(16) . . ?
C7B O2B V1B 133.1(3) . . ?
C7B O2B Na1B 116.1(3) . . ?
V1B O3B Na1B 96.70(15) . . ?
C9B O5B V2B 119.0(3) . . ?
V2B O6B Na1B 93.23(16) . 3_668 ?
C16B O6B V2B 135.6(3) . . ?
C16B O6B Na1B 125.4(3) . 3_668 ?
C15B O7B C17B 116.9(4) . . ?
V2B O9B Na1B 103.9(2) . 3_668 ?
N2B N1B V1B 117.6(3) . . ?
C8B N1B V1B 127.0(3) . . ?
C8B N1B N2B 115.3(4) . . ?
N1B N2B H2B 124.7 . . ?
C9B N2B N1B 110.6(4) . . ?
C9B N2B H2B 124.7 . . ?
N4B N3B V1B 130.3(3) . . ?
C9B N3B V1B 118.3(3) . . ?
C9B N3B N4B 110.8(3) . . ?
N3B N4B V2B 113.3(3) . . ?
C10B N4B V2B 127.3(3) . . ?
C10B N4B N3B 119.0(4) . . ?
O1B C1B H1BA 109.5 . . ?
O1B C1B H1BB 109.5 . . ?
O1B C1B H1BC 109.5 . . ?
H1BA C1B H1BB 109.5 . . ?
H1BA C1B H1BC 109.5 . . ?
H1BB C1B H1BC 109.5 . . ?
O1B C2B C3B 125.4(4) . . ?
O1B C2B C7B 115.2(4) . . ?
C3B C2B C7B 119.4(5) . . ?
C2B C3B H3B 119.6 . . ?
C2B C3B C4B 120.8(4) . . ?
C4B C3B H3B 119.6 . . ?
C3B C4B H4B 119.7 . . ?
C5B C4B C3B 120.5(5) . . ?
C5B C4B H4B 119.7 . . ?
C4B C5B H5B 120.1 . . ?
C4B C5B C6B 119.8(6) . . ?
C6B C5B H5B 120.1 . . ?
C5B C6B C8B 118.8(5) . . ?
C7B C6B C5B 119.5(4) . . ?
C7B C6B C8B 121.7(4) . . ?
O2B C7B C2B 117.2(5) . . ?
O2B C7B C6B 122.8(4) . . ?
C6B C7B C2B 119.8(4) . . ?
N1B C8B C6B 124.7(5) . . ?
N1B C8B H8B 117.6 . . ?
C6B C8B H8B 117.6 . . ?
O5B C9B N3B 119.4(4) . . ?
N2B C9B O5B 119.6(5) . . ?
N2B C9B N3B 121.0(4) . . ?
N4B C10B H10B 118.0 . . ?
N4B C10B C11B 124.1(4) . . ?
C11B C10B H10B 118.0 . . ?
C12B C11B C10B 118.7(4) . . ?
C12B C11B C16B 119.1(4) . . ?
C16B C11B C10B 122.2(5) . . ?
C11B C12B H12B 119.2 . . ?
C13B C12B C11B 121.6(5) . . ?
C13B C12B H12B 119.2 . . ?
C12B C13B H13B 120.3 . . ?
C12B C13B C14B 119.4(5) . . ?
C14B C13B H13B 120.3 . . ?
C13B C14B H14B 120.0 . . ?
C15B C14B C13B 120.1(5) . . ?
C15B C14B H14B 120.0 . . ?
O7B C15B C16B 113.5(4) . . ?
C14B C15B O7B 125.5(4) . . ?
C14B C15B C16B 121.1(4) . . ?
O6B C16B C11B 123.6(4) . . ?
O6B C16B C15B 117.6(4) . . ?
C11B C16B C15B 118.8(5) . . ?
O7B C17B H17D 109.5 . . ?
O7B C17B H17E 109.5 . . ?
O7B C17B H17F 109.5 . . ?
H17D C17B H17E 109.5 . . ?
H17D C17B H17F 109.5 . . ?
H17E C17B H17F 109.5 . . ?
H1WI O1W H1WJ 112.5 . . ?
H2WG O2W H2WH 111.2 . . ?
H3WC O3W H3WD 104.5 . . ?
Na1A O1WA H1WA 109.8 . . ?
Na1A O1WA H1WB 109.6 . . ?
H1WA O1WA H1WB 104.5 . . ?
Na1A O2WA H2WA 93.9 . . ?
Na1A O2WA H2WB 134.0 . . ?
H2WA O2WA H2WB 107.9 . . ?
Na1A O3WA H3WA 106.4 . . ?
Na1A O3WA H3WB 110.3 . . ?
H3WA O3WA H3WB 104.5 . . ?
Na1B O1WB H1WE 109.3 . . ?
Na1B O1WB H1WF 110.4 . . ?
H1WE O1WB H1WF 104.5 . . ?
Na1B O2WB H2WE 120.6 . . ?
Na1B O2WB H2WF 107.3 . . ?
H2WE O2WB H2WF 103.6 . . ?
Na1A O1WX H1WC 127.5 . . ?
Na1A O1WX H1WD 128.0 . . ?
H1WC O1WX H1WD 104.5 . . ?
Na1A O2WX H2WC 111.1 . . ?
Na1A O2WX H2WD 103.4 . . ?
H2WC O2WX H2WD 109.1 . . ?
H3WE O3WX H3WF 104.5 . . ?
Na1B O1WY H1WG 126.9 . . ?
Na1B O1WY H1WH 127.9 . . ?
H1WG O1WY H1WH 104.5 . . ?
H4WA O4W H4WB 104.5 . . ?

loop_
_geom_bond_atom_site_label_1
_geom_bond_atom_site_label_2
_geom_bond_distance
_geom_bond_site_symmetry_2
_geom_bond_publ_flag
V1A Na1A 3.469(2) . ?
V1A O2A 1.918(3) . ?
V1A O3A 1.646(3) . ?
V1A O4A 1.617(3) . ?
V1A N1A 2.165(4) . ?
V1A N3A 2.059(3) . ?
V2A Na1A 3.315(2) 3_567 ?
V2A O5A 1.963(3) . ?
V2A O6A 1.880(4) . ?
V2A O8A 1.625(4) . ?
V2A O9A 1.650(4) . ?
V2A N4A 2.173(4) . ?
Na1A O1A 2.441(3) . ?
Na1A O2A 2.355(3) . ?
Na1A O3A 2.874(3) . ?
Na1A O6A 2.739(5) 3_567 ?
Na1A O9A 2.425(4) 3_567 ?
Na1A O1WA 2.309(7) . ?
Na1A O2WA 2.356(7) . ?
Na1A H2WA 2.5576 . ?
Na1A O3WA 2.82(2) . ?
Na1A O1WX 2.355(11) . ?
Na1A O2WX 2.381(8) . ?
O1A C1A 1.425(5) . ?
O1A C2A 1.368(5) . ?
O2A C7A 1.328(4) . ?
O5A C9A 1.308(5) . ?
O6A C16A 1.335(8) . ?
O7A C15A 1.384(8) . ?
O7A C17A 1.452(6) . ?
N1A N2A 1.394(4) . ?
N1A C8A 1.297(5) . ?
N2A H2A 0.8800 . ?
N2A C9A 1.311(6) . ?
N3A N4A 1.387(5) . ?
N3A C9A 1.332(6) . ?
N4A C10A 1.293(7) . ?
C1A H1AA 0.9800 . ?
C1A H1AB 0.9800 . ?
C1A H1AC 0.9800 . ?
C2A C3A 1.379(5) . ?
C2A C7A 1.410(5) . ?
C3A H3A 0.9500 . ?
C3A C4A 1.390(6) . ?
C4A H4A 0.9500 . ?
C4A C5A 1.370(6) . ?
C5A H5A 0.9500 . ?
C5A C6A 1.411(5) . ?
C6A C7A 1.399(6) . ?
C6A C8A 1.433(5) . ?
C8A H8A 0.9500 . ?
C10A H10A 0.9500 . ?
C10A C11A 1.443(6) . ?
C11A C12A 1.387(9) . ?
C11A C16A 1.404(8) . ?
C12A H12A 0.9500 . ?
C12A C13A 1.385(7) . ?
C13A H13A 0.9500 . ?
C13A C14A 1.384(10) . ?
C14A H14A 0.9500 . ?
C14A C15A 1.362(11) . ?
C15A C16A 1.428(7) . ?
C17A H17A 0.9800 . ?
C17A H17B 0.9800 . ?
C17A H17C 0.9800 . ?
V1B Na1B 3.517(2) . ?
V1B O2B 1.911(3) . ?
V1B O3B 1.645(4) . ?
V1B O4B 1.623(4) . ?
V1B N1B 2.171(4) . ?
V1B N3B 2.038(3) . ?
V2B Na1B 3.251(2) 3_668 ?
V2B O5B 1.945(4) . ?
V2B O6B 1.881(4) . ?
V2B O8B 1.639(5) . ?
V2B O9B 1.638(4) . ?
V2B N4B 2.170(4) . ?
Na1B O1B 2.438(4) . ?
Na1B O2B 2.353(4) . ?
Na1B O3B 2.923(4) . ?
Na1B O6B 2.547(4) 3_668 ?
Na1B O9B 2.441(5) 3_668 ?
Na1B O1WB 2.375(6) . ?
Na1B O2WB 2.409(6) . ?
Na1B O1WY 2.349(9) . ?
O1B C1B 1.439(5) . ?
O1B C2B 1.363(7) . ?
O2B C7B 1.339(6) . ?
O5B C9B 1.313(5) . ?
O6B C16B 1.342(6) . ?
O7B C15B 1.375(6) . ?
O7B C17B 1.442(5) . ?
N1B N2B 1.385(5) . ?
N1B C8B 1.292(6) . ?
N2B H2B 0.8800 . ?
N2B C9B 1.304(6) . ?
N3B N4B 1.385(5) . ?
N3B C9B 1.355(7) . ?
N4B C10B 1.306(6) . ?
C1B H1BA 0.9800 . ?
C1B H1BB 0.9800 . ?
C1B H1BC 0.9800 . ?
C2B C3B 1.370(7) . ?
C2B C7B 1.421(6) . ?
C3B H3B 0.9500 . ?
C3B C4B 1.383(8) . ?
C4B H4B 0.9500 . ?
C4B C5B 1.382(7) . ?
C5B H5B 0.9500 . ?
C5B C6B 1.407(7) . ?
C6B C7B 1.388(7) . ?
C6B C8B 1.444(6) . ?
C8B H8B 0.9500 . ?
C10B H10B 0.9500 . ?
C10B C11B 1.447(6) . ?
C11B C12B 1.388(8) . ?
C11B C16B 1.402(6) . ?
C12B H12B 0.9500 . ?
C12B C13B 1.375(8) . ?
C13B H13B 0.9500 . ?
C13B C14B 1.402(7) . ?
C14B H14B 0.9500 . ?
C14B C15B 1.357(8) . ?
C15B C16B 1.414(6) . ?
C17B H17D 0.9800 . ?
C17B H17E 0.9800 . ?
C17B H17F 0.9800 . ?
O1W H1WI 0.8702 . ?
O1W H1WJ 0.8442 . ?
O2W H2WG 0.8694 . ?
O2W H2WH 0.8675 . ?
O3W H3WC 0.8700 . ?
O3W H3WD 0.8700 . ?
O1WA H1WA 0.8699 . ?
O1WA H1WB 0.8704 . ?
O2WA H2WA 0.8499 . ?
O2WA H2WB 0.8700 . ?
O3WA H3WA 0.8700 . ?
O3WA H3WB 0.8701 . ?
O1WB H1WE 0.8700 . ?
O1WB H1WF 0.8699 . ?
O2WB H2WE 0.8821 . ?
O2WB H2WF 0.8721 . ?
O1WX H1WC 0.8701 . ?
O1WX H1WD 0.8701 . ?
O2WX H2WC 0.8572 . ?
O2WX H2WD 0.8553 . ?
O3WX H3WE 0.8700 . ?
O3WX H3WF 0.8700 . ?
O1WY H1WG 0.8700 . ?
O1WY H1WH 0.8700 . ?
O4W H4WA 0.8699 . ?
O4W H4WB 0.8700 . ?

loop_
_geom_hbond_atom_site_label_D
_geom_hbond_atom_site_label_H
_geom_hbond_atom_site_label_A
_geom_hbond_distance_DH
_geom_hbond_distance_HA
_geom_hbond_distance_DA
_geom_hbond_angle_DHA
_geom_hbond_site_symmetry_A
_geom_hbond_publ_flag
C8A H8A O8A 0.95 2.62 3.394(6) 138.4 4_565 yes
C10A H10A O3A 0.95 2.27 3.038(5) 137.5 . yes
C17A H17B O6A 0.98 2.66 3.468(6) 140.3 3_568 yes
C10B H10B O3B 0.95 2.24 2.996(5) 136.1 . yes
O2W H2WH O5A 0.87 2.76 3.374(8) 129.4 3_567 yes
O1WA H1WA O1W 0.87 1.64 2.461(8) 155.9 . yes
O2WB H2WE O2WX 0.88 2.23 2.835(13) 125.8 1_556 yes
O2WX H2WD O7A 0.86 2.51 3.178(11) 136.0 3_567 yes

loop_
_geom_torsion_atom_site_label_1
_geom_torsion_atom_site_label_2
_geom_torsion_atom_site_label_3
_geom_torsion_atom_site_label_4
_geom_torsion
_geom_torsion_site_symmetry_1
_geom_torsion_site_symmetry_2
_geom_torsion_site_symmetry_3
_geom_torsion_site_symmetry_4
_geom_torsion_publ_flag
V1A O2A C7A C2A -156.3(3) . . . . ?
V1A O2A C7A C6A 25.0(5) . . . . ?
V1A N1A N2A C9A 2.4(4) . . . . ?
V1A N1A C8A C6A -3.1(6) . . . . ?
V1A N3A N4A V2A -165.88(18) . . . . ?
V1A N3A N4A C10A 11.4(5) . . . . ?
V1A N3A C9A O5A 177.6(3) . . . . ?
V1A N3A C9A N2A -4.2(5) . . . . ?
V2A O5A C9A N2A 167.0(3) . . . . ?
V2A O5A C9A N3A -14.8(5) . . . . ?
V2A O6A C16A C11A 17.1(7) . . . . ?
V2A O6A C16A C15A -165.0(3) . . . . ?
V2A N4A C10A C11A -5.9(6) . . . . ?
Na1A V2A O6A C16A -148.5(4) 3_567 . . . ?
Na1A O1A C2A C3A 154.1(3) . . . . ?
Na1A O1A C2A C7A -25.1(4) . . . . ?
Na1A O2A C7A C2A 26.4(4) . . . . ?
Na1A O2A C7A C6A -152.3(3) . . . . ?
Na1A O6A C16A C11A -121.4(4) 3_567 . . . ?
Na1A O6A C16A C15A 56.5(5) 3_567 . . . ?
O1A C2A C3A C4A -178.3(3) . . . . ?
O1A C2A C7A O2A 0.1(5) . . . . ?
O1A C2A C7A C6A 178.9(3) . . . . ?
O2A V1A O3A Na1A -9.63(13) . . . . ?
O4A V1A O3A Na1A 96.70(14) . . . . ?
O5A V2A O6A Na1A 86.6(3) . . . 3_567 ?
O5A V2A O6A C16A -62.0(5) . . . . ?
O5A V2A O9A Na1A -128.45(18) . . . 3_567 ?
O6A V2A O9A Na1A 23.80(19) . . . 3_567 ?
O7A C15A C16A O6A 2.3(6) . . . . ?
O7A C15A C16A C11A -179.7(4) . . . . ?
O8A V2A O6A Na1A -130.75(18) . . . 3_567 ?
O8A V2A O6A C16A 80.7(4) . . . . ?
O8A V2A O9A Na1A 129.0(2) . . . 3_567 ?
O9A V2A O6A Na1A -19.93(16) . . . 3_567 ?
O9A V2A O6A C16A -168.5(4) . . . . ?
N1A V1A O3A Na1A -92.52(19) . . . . ?
N1A N2A C9A O5A 179.3(3) . . . . ?
N1A N2A C9A N3A 1.0(5) . . . . ?
N2A N1A C8A C6A 179.8(4) . . . . ?
N3A V1A O3A Na1A -162.05(13) . . . . ?
N3A N4A C10A C11A 177.2(4) . . . . ?
N4A V2A O6A Na1A 129.35(12) . . . 3_567 ?
N4A V2A O6A C16A -19.2(4) . . . . ?
N4A V2A O9A Na1A -66.0(4) . . . 3_567 ?
N4A N3A C9A O5A 5.0(5) . . . . ?
N4A N3A C9A N2A -176.8(4) . . . . ?
N4A C10A C11A C12A 178.3(5) . . . . ?
N4A C10A C11A C16A -3.3(7) . . . . ?
C1A O1A C2A C3A -9.4(6) . . . . ?
C1A O1A C2A C7A 171.3(4) . . . . ?
C2A C3A C4A C5A -0.7(6) . . . . ?
C3A C2A C7A O2A -179.1(3) . . . . ?
C3A C2A C7A C6A -0.4(5) . . . . ?
C3A C4A C5A C6A 0.2(6) . . . . ?
C4A C5A C6A C7A 0.2(6) . . . . ?
C4A C5A C6A C8A -179.1(4) . . . . ?
C5A C6A C7A O2A 178.5(3) . . . . ?
C5A C6A C7A C2A -0.1(5) . . . . ?
C5A C6A C8A N1A 172.6(4) . . . . ?
C7A C2A C3A C4A 0.8(6) . . . . ?
C7A C6A C8A N1A -6.7(6) . . . . ?
C8A N1A N2A C9A 179.9(4) . . . . ?
C8A C6A C7A O2A -2.1(5) . . . . ?
C8A C6A C7A C2A 179.2(3) . . . . ?
C9A N3A N4A V2A 5.5(4) . . . . ?
C9A N3A N4A C10A -177.2(4) . . . . ?
C10A C11A C12A C13A 178.8(5) . . . . ?
C10A C11A C16A O6A -0.8(7) . . . . ?
C10A C11A C16A C15A -178.7(4) . . . . ?
C11A C12A C13A C14A -0.2(9) . . . . ?
C12A C11A C16A O6A 177.6(5) . . . . ?
C12A C11A C16A C15A -0.3(7) . . . . ?
C12A C13A C14A C15A 0.1(9) . . . . ?
C13A C14A C15A O7A 179.7(5) . . . . ?
C13A C14A C15A C16A -0.1(8) . . . . ?
C14A C15A C16A O6A -177.8(4) . . . . ?
C14A C15A C16A C11A 0.2(7) . . . . ?
C16A C11A C12A C13A 0.3(8) . . . . ?
C17A O7A C15A C14A -1.1(7) . . . . ?
C17A O7A C15A C16A 178.8(4) . . . . ?
V1B O2B C7B C2B 155.3(3) . . . . ?
V1B O2B C7B C6B -29.4(5) . . . . ?
V1B N1B N2B C9B -0.7(5) . . . . ?
V1B N1B C8B C6B 5.6(6) . . . . ?
V1B N3B N4B V2B 163.5(2) . . . . ?
V1B N3B N4B C10B -10.5(6) . . . . ?
V1B N3B C9B O5B -177.6(3) . . . . ?
V1B N3B C9B N2B 3.7(6) . . . . ?
V2B O5B C9B N2B -163.3(3) . . . . ?
V2B O5B C9B N3B 18.0(6) . . . . ?
V2B O6B C16B C11B -14.5(7) . . . . ?
V2B O6B C16B C15B 167.2(3) . . . . ?
V2B N4B C10B C11B 9.2(7) . . . . ?
Na1B V2B O6B C16B 152.6(5) 3_668 . . . ?
Na1B O1B C2B C3B -155.3(3) . . . . ?
Na1B O1B C2B C7B 24.0(4) . . . . ?
Na1B O2B C7B C2B -27.6(4) . . . . ?
Na1B O2B C7B C6B 147.7(3) . . . . ?
Na1B O6B C16B C11B 131.2(4) 3_668 . . . ?
Na1B O6B C16B C15B -47.1(5) 3_668 . . . ?
O1B C2B C3B C4B 175.8(4) . . . . ?
O1B C2B C7B O2B 1.4(5) . . . . ?
O1B C2B C7B C6B -174.0(3) . . . . ?
O2B V1B O3B Na1B 2.29(15) . . . . ?
O4B V1B O3B Na1B -105.98(17) . . . . ?
O5B V2B O6B Na1B -89.5(3) . . . 3_668 ?
O5B V2B O6B C16B 63.1(6) . . . . ?
O5B V2B O9B Na1B 134.22(19) . . . 3_668 ?
O6B V2B O9B Na1B -17.2(2) . . . 3_668 ?
O7B C15B C16B O6B -0.8(6) . . . . ?
O7B C15B C16B C11B -179.1(4) . . . . ?
O8B V2B O6B Na1B 127.5(2) . . . 3_668 ?
O8B V2B O6B C16B -79.9(5) . . . . ?
O8B V2B O9B Na1B -123.0(2) . . . 3_668 ?
O9B V2B O6B Na1B 15.97(19) . . . 3_668 ?
O9B V2B O6B C16B 168.6(4) . . . . ?
N1B V1B O3B Na1B 85.6(2) . . . . ?
N1B N2B C9B O5B 179.5(4) . . . . ?
N1B N2B C9B N3B -1.8(6) . . . . ?
N2B N1B C8B C6B -179.1(4) . . . . ?
N3B V1B O3B Na1B 153.31(14) . . . . ?
N3B N4B C10B C11B -177.7(4) . . . . ?
N4B V2B O6B Na1B -133.73(14) . . . 3_668 ?
N4B V2B O6B C16B 18.9(4) . . . . ?
N4B V2B O9B Na1B 71.3(4) . . . 3_668 ?
N4B N3B C9B O5B -5.9(6) . . . . ?
N4B N3B C9B N2B 175.4(4) . . . . ?
N4B C10B C11B C12B -179.5(5) . . . . ?
N4B C10B C11B C16B 2.5(7) . . . . ?
C1B O1B C2B C3B -9.2(6) . . . . ?
C1B O1B C2B C7B 170.1(4) . . . . ?
C2B C3B C4B C5B 0.1(7) . . . . ?
C3B C2B C7B O2B -179.3(4) . . . . ?
C3B C2B C7B C6B 5.3(6) . . . . ?
C3B C4B C5B C6B 1.5(7) . . . . ?
C4B C5B C6B C7B 0.3(6) . . . . ?
C4B C5B C6B C8B -178.5(4) . . . . ?
C5B C6B C7B O2B -178.8(4) . . . . ?
C5B C6B C7B C2B -3.7(6) . . . . ?
C5B C6B C8B N1B -171.6(4) . . . . ?
C7B C2B C3B C4B -3.5(6) . . . . ?
C7B C6B C8B N1B 9.5(6) . . . . ?
C8B N1B N2B C9B -176.5(4) . . . . ?
C8B C6B C7B O2B 0.0(6) . . . . ?
C8B C6B C7B C2B 175.1(4) . . . . ?
C9B N3B N4B V2B -6.8(4) . . . . ?
C9B N3B N4B C10B 179.1(4) . . . . ?
C10B C11B C12B C13B -176.9(5) . . . . ?
C10B C11B C16B O6B -1.6(7) . . . . ?
C10B C11B C16B C15B 176.7(4) . . . . ?
C11B C12B C13B C14B -0.6(9) . . . . ?
C12B C11B C16B O6B -179.6(5) . . . . ?
C12B C11B C16B C15B -1.3(7) . . . . ?
C12B C13B C14B C15B 0.0(8) . . . . ?
C13B C14B C15B O7B 179.8(5) . . . . ?
C13B C14B C15B C16B -0.1(7) . . . . ?
C14B C15B C16B O6B 179.2(4) . . . . ?
C14B C15B C16B C11B 0.8(7) . . . . ?
C16B C11B C12B C13B 1.3(8) . . . . ?
C17B O7B C15B C14B -4.4(7) . . . . ?
C17B O7B C15B C16B 175.5(4) . . . . ?

loop_
_smtbx_masks_void_nr
_smtbx_masks_void_average_x
_smtbx_masks_void_average_y
_smtbx_masks_void_average_z
_smtbx_masks_void_volume
_smtbx_masks_void_count_electrons
_smtbx_masks_void_content
1 0.500 0.533 -0.696 1563.8 524.8 '52 water'
